data_7104695
loop_
_publ_author_name
'Tatsuya Fukutani'
'Nobuyoshi Umeda'
'Koji Hirano'
'Tetsuya Satoh'
'Masahiro Miura'

_publ_section_title
;
 Rhodium-catalyzed oxidative coupling of aromatic imines with internal
 alkynes via regioselective C--H bond cleavage
;
_journal_name_full 'Chem. Commun.'
_journal_page_first 5141
_journal_page_last 5143
_journal_paper_doi 10.1039/b910198e
_journal_volume 34
_journal_year 2009
_chemical_absolute_configuration 'CHOOSE rm ad rmad syn or unk'
_chemical_formula_moiety 'C27 H19 N '
_chemical_formula_sum 'C27 H19 N'
_chemical_formula_weight 357.45
_space_group_IT_number 4
_symmetry_cell_setting monoclinic
_symmetry_Int_Tables_number 4
_symmetry_space_group_name_Hall 'P 2yb'
_symmetry_space_group_name_H-M 'P 1 21 1'
_audit_creation_date 2009-05-22
_audit_creation_method 'by CrystalStructure 3.8'
_cell_angle_alpha 90.0000
_cell_angle_beta 95.038(7)
_cell_angle_gamma 90.0000
_cell_formula_units_Z 2
_cell_length_a 9.8978(8)
_cell_length_b 9.7275(10)
_cell_length_c 10.0052(9)
_cell_measurement_reflns_used 25
_cell_measurement_temperature 296.1
_cell_measurement_theta_max 15.0
_cell_measurement_theta_min 14.8
_cell_volume 959.59(15)
_computing_cell_refinement 'MSC/AFC Diffractometer Control'
_computing_data_collection 'MSC/AFC Diffractometer Control'
_computing_data_reduction CrystalStructure
_computing_publication_material 'CrystalStructure 3.8'
_computing_structure_refinement CRYSTALS
_computing_structure_solution SIR92
_diffrn_measured_fraction_theta_full 0.999
_diffrn_measured_fraction_theta_max 0.999
_diffrn_measurement_device_type 'Rigaku AFC5R'
_diffrn_measurement_method \w-2\q
_diffrn_radiation_type 'Mo K\a'
_diffrn_radiation_wavelength 0.71069
_diffrn_reflns_av_R_equivalents 0.021
_diffrn_reflns_limit_h_max 13
_diffrn_reflns_limit_h_min -13
_diffrn_reflns_limit_k_max 13
_diffrn_reflns_limit_k_min 0
_diffrn_reflns_limit_l_max 0
_diffrn_reflns_limit_l_min -14
_diffrn_reflns_number 3098
_diffrn_reflns_theta_full 29.99
_diffrn_reflns_theta_max 29.99
_diffrn_standards_decay_% 1.40
_diffrn_standards_interval_count 0
_diffrn_standards_number 3
_exptl_absorpt_coefficient_mu 0.071
_exptl_absorpt_correction_T_max 0.986
_exptl_absorpt_correction_T_min 0.730
_exptl_absorpt_correction_type psi-scan
_exptl_absorpt_process_details '(North, Phillips & Mathews, 1968)'
_exptl_crystal_colour red
_exptl_crystal_density_diffrn 1.237
_exptl_crystal_density_method 'not measured'
_exptl_crystal_description prismatic
_exptl_crystal_F_000 376.00
_exptl_crystal_size_max 0.20
_exptl_crystal_size_mid 0.20
_exptl_crystal_size_min 0.20
_refine_diff_density_max 0.37
_refine_diff_density_min -0.61
_refine_ls_extinction_method none
_refine_ls_goodness_of_fit_ref 0.989
_refine_ls_hydrogen_treatment refall
_refine_ls_number_parameters 273
_refine_ls_number_reflns 2628
_refine_ls_R_factor_gt 0.0423
_refine_ls_shift/su_max 0.0079
_refine_ls_structure_factor_coef Fsqd
_refine_ls_weighting_details 'w = 1/[0.0010Fo^2^ + 3.0000\s(Fo^2^) + 0.5000]/(4Fo^2^)'
_refine_ls_weighting_scheme calc
_refine_ls_wR_factor_ref 0.1001
_reflns_number_gt 2627
_reflns_number_total 2951
_reflns_threshold_expression F^2^>2.0\s(F^2^)
_cod_data_source_file b910198e.txt
_cod_data_source_block '_2009.3.3_fukutani_'
_cod_original_formula_sum 'C27 H19 N '
_cod_database_code 7104695

loop_
_symmetry_equiv_pos_site_id
_symmetry_equiv_pos_as_xyz
1 +X,+Y,+Z
2 -X,1/2+Y,-Z

loop_
_atom_site_label
_atom_site_type_symbol
_atom_site_fract_x
_atom_site_fract_y
_atom_site_fract_z
_atom_site_U_iso_or_equiv
_atom_site_adp_type
_atom_site_occupancy
_atom_site_symmetry_multiplicity
_atom_site_calc_flag
_atom_site_refinement_flags
_atom_site_disorder_assembly
_atom_site_disorder_group
N(1) N 0.27726(16) 0.1062(2) 1.20004(16) 0.0444(4) Uani 1.00 1 d . . .
C(1) C 0.23629(18) 0.0801(2) 1.07813(18) 0.0373(4) Uani 1.00 1 d . . .
C(2) C 0.32086(18) -0.0028(2) 0.99135(19) 0.0378(4) Uani 1.00 1 d . . .
C(3) C 0.25472(18) -0.01548(19) 0.86753(17) 0.0371(4) Uani 1.00 1 d . . .
C(4) C 0.12381(18) 0.0595(2) 0.86491(18) 0.0379(4) Uani 1.00 1 d . . .
C(5) C 0.0236(2) 0.0775(2) 0.7612(2) 0.0480(5) Uani 1.00 1 d . . .
C(6) C -0.0862(2) 0.1615(2) 0.7832(2) 0.0559(6) Uani 1.00 1 d . . .
C(7) C -0.0956(2) 0.2251(2) 0.9047(2) 0.0543(5) Uani 1.00 1 d . . .
C(8) C 0.0030(2) 0.2042(2) 1.0111(2) 0.0460(4) Uani 1.00 1 d . . .
C(9) C 0.11199(18) 0.1201(2) 0.99096(18) 0.0375(4) Uani 1.00 1 d . . .
C(10) C 0.19817(19) 0.1767(2) 1.28891(18) 0.0435(4) Uani 1.00 1 d . . .
C(11) C 0.2544(2) 0.2914(2) 1.3552(2) 0.0551(6) Uani 1.00 1 d . . .
C(12) C 0.1855(2) 0.3572(3) 1.4516(2) 0.0665(7) Uani 1.00 1 d . . .
C(13) C 0.0622(2) 0.3086(3) 1.4838(2) 0.0678(7) Uani 1.00 1 d . . .
C(14) C 0.0060(2) 0.1940(3) 1.4189(2) 0.0638(7) Uani 1.00 1 d . . .
C(15) C 0.0741(2) 0.1272(2) 1.3219(2) 0.0534(5) Uani 1.00 1 d . . .
C(16) C 0.45778(18) -0.0519(2) 1.04046(19) 0.0400(4) Uani 1.00 1 d . . .
C(17) C 0.5697(2) -0.0213(2) 0.9709(2) 0.0519(5) Uani 1.00 1 d . . .
C(18) C 0.6987(2) -0.0606(3) 1.0229(3) 0.0646(7) Uani 1.00 1 d . . .
C(19) C 0.7174(2) -0.1305(2) 1.1424(2) 0.0626(7) Uani 1.00 1 d . . .
C(20) C 0.6067(2) -0.1642(2) 1.2104(2) 0.0594(6) Uani 1.00 1 d . . .
C(21) C 0.4774(2) -0.1258(2) 1.1601(2) 0.0484(5) Uani 1.00 1 d . . .
C(22) C 0.29903(18) -0.0916(2) 0.75107(18) 0.0389(4) Uani 1.00 1 d . . .
C(23) C 0.2943(2) -0.0312(2) 0.62436(19) 0.0481(5) Uani 1.00 1 d . . .
C(24) C 0.3371(2) -0.1024(2) 0.5160(2) 0.0562(6) Uani 1.00 1 d . . .
C(25) C 0.3835(2) -0.2360(2) 0.5319(2) 0.0555(6) Uani 1.00 1 d . . .
C(26) C 0.3885(2) -0.2979(2) 0.6564(2) 0.0531(5) Uani 1.00 1 d . . .
C(27) C 0.3467(2) -0.2263(2) 0.7654(2) 0.0451(5) Uani 1.00 1 d . . .
H(1) H 0.0299 0.0341 0.6770 0.057 Uiso 1.00 1 c R . .
H(2) H -0.1562 0.1749 0.7132 0.066 Uiso 1.00 1 c R . .
H(3) H -0.1701 0.2841 0.9167 0.065 Uiso 1.00 1 c R . .
H(4) H -0.0045 0.2471 1.0954 0.055 Uiso 1.00 1 c R . .
H(5) H 0.3401 0.3251 1.3341 0.065 Uiso 1.00 1 c R . .
H(6) H 0.2237 0.4359 1.4968 0.079 Uiso 1.00 1 c R . .
H(7) H 0.0149 0.3540 1.5496 0.082 Uiso 1.00 1 c R . .
H(8) H -0.0795 0.1606 1.4409 0.078 Uiso 1.00 1 c R . .
H(9) H 0.0356 0.0478 1.2782 0.064 Uiso 1.00 1 c R . .
H(10) H 0.5572 0.0260 0.8877 0.063 Uiso 1.00 1 c R . .
H(11) H 0.7746 -0.0382 0.9752 0.078 Uiso 1.00 1 c R . .
H(12) H 0.8062 -0.1556 1.1776 0.074 Uiso 1.00 1 c R . .
H(13) H 0.6194 -0.2137 1.2924 0.070 Uiso 1.00 1 c R . .
H(14) H 0.4014 -0.1497 1.2071 0.058 Uiso 1.00 1 c R . .
H(15) H 0.2616 0.0602 0.6126 0.058 Uiso 1.00 1 c R . .
H(16) H 0.3359 -0.0586 0.4310 0.068 Uiso 1.00 1 c R . .
H(17) H 0.4104 -0.2859 0.4571 0.067 Uiso 1.00 1 c R . .
H(18) H 0.4214 -0.3892 0.6677 0.064 Uiso 1.00 1 c R . .
H(19) H 0.3506 -0.2696 0.8507 0.054 Uiso 1.00 1 c R . .

loop_
_atom_site_aniso_label
_atom_site_aniso_U_11
_atom_site_aniso_U_22
_atom_site_aniso_U_33
_atom_site_aniso_U_12
_atom_site_aniso_U_13
_atom_site_aniso_U_23
N(1) 0.0442(7) 0.0514(10) 0.0369(7) 0.0059(7) 0.0004(6) -0.0044(7)
C(1) 0.0389(8) 0.0392(8) 0.0340(8) -0.0000(7) 0.0043(6) 0.0008(7)
C(2) 0.0396(8) 0.0389(9) 0.0351(8) 0.0027(7) 0.0040(6) 0.0012(7)
C(3) 0.0413(8) 0.0368(9) 0.0333(8) 0.0016(7) 0.0038(6) 0.0012(7)
C(4) 0.0410(8) 0.0380(9) 0.0348(8) 0.0005(7) 0.0026(6) 0.0014(7)
C(5) 0.0493(10) 0.0557(11) 0.0379(9) 0.0048(9) -0.0027(7) -0.0025(9)
C(6) 0.0457(10) 0.0736(16) 0.0466(11) 0.0119(10) -0.0075(8) 0.0026(10)
C(7) 0.0460(10) 0.0644(14) 0.0520(11) 0.0157(9) 0.0026(8) 0.0035(10)
C(8) 0.0462(8) 0.0509(10) 0.0413(9) 0.0070(8) 0.0063(7) -0.0016(9)
C(9) 0.0389(8) 0.0380(8) 0.0354(8) 0.0001(7) 0.0031(6) 0.0020(7)
C(10) 0.0466(9) 0.0527(11) 0.0301(7) 0.0107(8) -0.0031(6) -0.0011(8)
C(11) 0.0533(11) 0.0623(14) 0.0480(11) 0.0110(10) -0.0052(9) -0.0102(10)
C(12) 0.0835(16) 0.0599(14) 0.0542(13) 0.0204(13) -0.0056(11) -0.0161(11)
C(13) 0.0881(18) 0.0716(17) 0.0454(11) 0.0325(15) 0.0160(11) 0.0010(11)
C(14) 0.0664(14) 0.0784(17) 0.0494(11) 0.0169(13) 0.0202(10) 0.0157(12)
C(15) 0.0589(11) 0.0606(13) 0.0411(10) 0.0029(10) 0.0070(8) 0.0030(10)
C(16) 0.0401(8) 0.0426(9) 0.0366(8) 0.0048(7) 0.0003(6) -0.0062(7)
C(17) 0.0479(10) 0.0513(12) 0.0575(12) 0.0030(9) 0.0101(9) 0.0003(10)
C(18) 0.0424(10) 0.0649(15) 0.0878(18) 0.0051(10) 0.0132(11) -0.0098(14)
C(19) 0.0463(11) 0.0654(15) 0.0735(15) 0.0197(10) -0.0097(10) -0.0204(13)
C(20) 0.0623(13) 0.0630(14) 0.0501(12) 0.0200(11) -0.0109(10) -0.0043(11)
C(21) 0.0502(10) 0.0544(12) 0.0401(9) 0.0064(9) 0.0017(7) -0.0027(9)
C(22) 0.0406(8) 0.0417(9) 0.0341(8) 0.0030(7) 0.0016(7) -0.0018(7)
C(23) 0.0582(11) 0.0489(11) 0.0372(9) 0.0108(9) 0.0038(8) 0.0022(8)
C(24) 0.0650(12) 0.0694(15) 0.0346(9) 0.0125(11) 0.0074(8) 0.0026(10)
C(25) 0.0551(11) 0.0649(13) 0.0469(11) 0.0097(10) 0.0065(9) -0.0150(10)
C(26) 0.0533(11) 0.0458(11) 0.0601(12) 0.0105(9) 0.0038(9) -0.0073(10)
C(27) 0.0503(10) 0.0429(10) 0.0417(9) 0.0042(8) 0.0014(8) 0.0028(8)

loop_
_atom_type_symbol
_atom_type_description
_atom_type_scat_dispersion_real
_atom_type_scat_dispersion_imag
_atom_type_scat_source
C C 0.003 0.002
;
International Tables for Crystallography
(1992, Vol. C, Tables 4.2.6.8 and 6.1.1.4)
;
H H 0.000 0.000
;
International Tables for Crystallography
(1992, Vol. C, Table 6.1.1.4)
;
N N 0.006 0.003
;
International Tables for Crystallography
(1992, Vol. C, Tables 4.2.6.8 and 6.1.1.4)
;

loop_
_geom_angle_atom_site_label_1
_geom_angle_atom_site_label_2
_geom_angle_atom_site_label_3
_geom_angle
_geom_angle_publ_flag
_geom_angle_site_symmetry_1
_geom_angle_site_symmetry_2
_geom_angle_site_symmetry_3
C(1) N(1) C(10) 123.43(16) yes . . .
N(1) C(1) C(2) 121.03(16) yes . . .
N(1) C(1) C(9) 132.94(18) yes . . .
C(2) C(1) C(9) 106.01(14) yes . . .
C(1) C(2) C(3) 109.27(15) yes . . .
C(1) C(2) C(16) 121.64(15) yes . . .
C(3) C(2) C(16) 129.00(17) yes . . .
C(2) C(3) C(4) 108.80(15) yes . . .
C(2) C(3) C(22) 127.79(16) yes . . .
C(4) C(3) C(22) 123.40(14) yes . . .
C(3) C(4) C(5) 130.01(17) yes . . .
C(3) C(4) C(9) 109.34(14) yes . . .
C(5) C(4) C(9) 120.62(17) yes . . .
C(4) C(5) C(6) 118.33(18) yes . . .
C(5) C(6) C(7) 121.21(19) yes . . .
C(6) C(7) C(8) 120.8(2) yes . . .
C(7) C(8) C(9) 118.57(19) yes . . .
C(1) C(9) C(4) 106.55(15) yes . . .
C(1) C(9) C(8) 132.95(17) yes . . .
C(4) C(9) C(8) 120.40(16) yes . . .
N(1) C(10) C(11) 118.00(18) yes . . .
N(1) C(10) C(15) 122.17(19) yes . . .
C(11) C(10) C(15) 119.47(19) yes . . .
C(10) C(11) C(12) 120.1(2) yes . . .
C(11) C(12) C(13) 120.4(2) yes . . .
C(12) C(13) C(14) 119.8(2) yes . . .
C(13) C(14) C(15) 120.3(2) yes . . .
C(10) C(15) C(14) 119.8(2) yes . . .
C(2) C(16) C(17) 120.77(17) yes . . .
C(2) C(16) C(21) 120.37(17) yes . . .
C(17) C(16) C(21) 118.82(17) yes . . .
C(16) C(17) C(18) 120.0(2) yes . . .
C(17) C(18) C(19) 120.7(2) yes . . .
C(18) C(19) C(20) 119.7(2) yes . . .
C(19) C(20) C(21) 120.3(2) yes . . .
C(16) C(21) C(20) 120.4(2) yes . . .
C(3) C(22) C(23) 121.12(17) yes . . .
C(3) C(22) C(27) 120.67(16) yes . . .
C(23) C(22) C(27) 118.21(18) yes . . .
C(22) C(23) C(24) 120.9(2) yes . . .
C(23) C(24) C(25) 120.1(2) yes . . .
C(24) C(25) C(26) 119.9(2) yes . . .
C(25) C(26) C(27) 120.0(2) yes . . .
C(22) C(27) C(26) 120.82(19) yes . . .
C(4) C(5) H(1) 120.7 no . . .
C(6) C(5) H(1) 120.9 no . . .
C(5) C(6) H(2) 119.6 no . . .
C(7) C(6) H(2) 119.2 no . . .
C(6) C(7) H(3) 119.8 no . . .
C(8) C(7) H(3) 119.4 no . . .
C(7) C(8) H(4) 120.6 no . . .
C(9) C(8) H(4) 120.8 no . . .
C(10) C(11) H(5) 120.0 no . . .
C(12) C(11) H(5) 119.9 no . . .
C(11) C(12) H(6) 120.2 no . . .
C(13) C(12) H(6) 119.4 no . . .
C(12) C(13) H(7) 120.3 no . . .
C(14) C(13) H(7) 119.9 no . . .
C(13) C(14) H(8) 119.8 no . . .
C(15) C(14) H(8) 119.9 no . . .
C(10) C(15) H(9) 120.1 no . . .
C(14) C(15) H(9) 120.1 no . . .
C(16) C(17) H(10) 119.6 no . . .
C(18) C(17) H(10) 120.4 no . . .
C(17) C(18) H(11) 119.3 no . . .
C(19) C(18) H(11) 119.9 no . . .
C(18) C(19) H(12) 120.0 no . . .
C(20) C(19) H(12) 120.4 no . . .
C(19) C(20) H(13) 119.8 no . . .
C(21) C(20) H(13) 119.9 no . . .
C(16) C(21) H(14) 119.6 no . . .
C(20) C(21) H(14) 120.0 no . . .
C(22) C(23) H(15) 119.4 no . . .
C(24) C(23) H(15) 119.7 no . . .
C(23) C(24) H(16) 119.8 no . . .
C(25) C(24) H(16) 120.1 no . . .
C(24) C(25) H(17) 120.2 no . . .
C(26) C(25) H(17) 119.9 no . . .
C(25) C(26) H(18) 120.0 no . . .
C(27) C(26) H(18) 120.0 no . . .
C(22) C(27) H(19) 119.7 no . . .
C(26) C(27) H(19) 119.5 no . . .

loop_
_geom_bond_atom_site_label_1
_geom_bond_atom_site_label_2
_geom_bond_distance
_geom_bond_publ_flag
_geom_bond_site_symmetry_1
_geom_bond_site_symmetry_2
N(1) C(1) 1.277(2) yes . .
N(1) C(10) 1.413(2) yes . .
C(1) C(2) 1.494(2) yes . .
C(1) C(9) 1.496(2) yes . .
C(2) C(3) 1.355(2) yes . .
C(2) C(16) 1.479(2) yes . .
C(3) C(4) 1.485(2) yes . .
C(3) C(22) 1.479(2) yes . .
C(4) C(5) 1.382(2) yes . .
C(4) C(9) 1.406(2) yes . .
C(5) C(6) 1.392(3) yes . .
C(6) C(7) 1.375(3) yes . .
C(7) C(8) 1.394(2) yes . .
C(8) C(9) 1.382(2) yes . .
C(10) C(11) 1.389(3) yes . .
C(10) C(15) 1.385(3) yes . .
C(11) C(12) 1.386(3) yes . .
C(12) C(13) 1.374(4) yes . .
C(13) C(14) 1.381(3) yes . .
C(14) C(15) 1.391(3) yes . .
C(16) C(17) 1.391(2) yes . .
C(16) C(21) 1.395(2) yes . .
C(17) C(18) 1.389(3) yes . .
C(18) C(19) 1.374(4) yes . .
C(19) C(20) 1.379(3) yes . .
C(20) C(21) 1.385(3) yes . .
C(22) C(23) 1.394(2) yes . .
C(22) C(27) 1.395(2) yes . .
C(23) C(24) 1.383(3) yes . .
C(24) C(25) 1.383(3) yes . .
C(25) C(26) 1.381(3) yes . .
C(26) C(27) 1.387(3) yes . .
C(5) H(1) 0.950 no . .
C(6) H(2) 0.950 no . .
C(7) H(3) 0.950 no . .
C(8) H(4) 0.950 no . .
C(11) H(5) 0.950 no . .
C(12) H(6) 0.950 no . .
C(13) H(7) 0.950 no . .
C(14) H(8) 0.950 no . .
C(15) H(9) 0.950 no . .
C(17) H(10) 0.950 no . .
C(18) H(11) 0.950 no . .
C(19) H(12) 0.950 no . .
C(20) H(13) 0.950 no . .
C(21) H(14) 0.950 no . .
C(23) H(15) 0.950 no . .
C(24) H(16) 0.950 no . .
C(25) H(17) 0.950 no . .
C(26) H(18) 0.950 no . .
C(27) H(19) 0.950 no . .

loop_
_geom_contact_atom_site_label_1
_geom_contact_atom_site_label_2
_geom_contact_distance
_geom_contact_publ_flag
_geom_contact_site_symmetry_1
_geom_contact_site_symmetry_2
C(4) C(19) 3.405(3) ? . 2_657
C(5) C(12) 3.555(3) ? . 2_547
C(5) C(14) 3.597(3) ? . 1_554
C(9) C(19) 3.304(3) ? . 2_657
C(12) C(5) 3.555(3) ? . 2_557
C(14) C(5) 3.597(3) ? . 1_556
C(19) C(4) 3.405(3) ? . 2_647
C(19) C(9) 3.304(3) ? . 2_647
N(1) H(3) 3.477 ? . 2_547
N(1) H(16) 2.831 ? . 1_556
N(1) H(18) 3.155 ? . 2_657
C(1) H(3) 2.954 ? . 2_547
C(2) H(3) 2.759 ? . 2_547
C(3) H(3) 3.079 ? . 2_547
C(3) H(4) 3.430 ? . 2_547
C(3) H(12) 3.574 ? . 2_657
C(4) H(3) 3.462 ? . 2_547
C(4) H(4) 3.296 ? . 2_547
C(4) H(12) 2.897 ? . 2_657
C(5) H(4) 3.531 ? . 2_547
C(5) H(7) 3.419 ? . 1_554
C(5) H(8) 3.375 ? . 1_554
C(5) H(11) 3.585 ? . 1_455
C(5) H(12) 3.126 ? . 2_657
C(6) H(7) 3.221 ? . 1_554
C(6) H(8) 3.431 ? . 1_554
C(6) H(11) 3.135 ? . 1_455
C(6) H(12) 3.287 ? . 2_657
C(7) H(11) 2.978 ? . 1_455
C(7) H(12) 3.262 ? . 2_657
C(7) H(14) 3.362 ? . 2_557
C(8) H(11) 3.264 ? . 1_455
C(8) H(11) 3.330 ? . 2_657
C(8) H(12) 3.101 ? . 2_657
C(9) H(3) 3.431 ? . 2_547
C(9) H(11) 3.515 ? . 2_657
C(9) H(12) 2.915 ? . 2_657
C(10) H(15) 3.437 ? . 1_556
C(10) H(16) 2.963 ? . 1_556
C(11) H(15) 3.416 ? . 1_556
C(11) H(16) 3.566 ? . 1_556
C(12) H(1) 2.946 ? . 2_557
C(12) H(2) 3.503 ? . 2_557
C(12) H(8) 3.341 ? . 2_558
C(12) H(13) 3.146 ? . 2_658
C(12) H(15) 3.361 ? . 1_556
C(13) H(1) 3.328 ? . 1_556
C(13) H(1) 2.823 ? . 2_557
C(13) H(2) 3.536 ? . 1_556
C(13) H(8) 3.507 ? . 2_558
C(13) H(9) 3.526 ? . 2_558
C(13) H(12) 3.539 ? . 2_658
C(13) H(15) 3.309 ? . 1_556
C(14) H(1) 3.006 ? . 1_556
C(14) H(1) 3.454 ? . 2_557
C(14) H(2) 3.480 ? . 1_556
C(14) H(6) 3.539 ? . 2_548
C(14) H(7) 3.331 ? . 2_548
C(14) H(15) 3.315 ? . 1_556
C(15) H(7) 3.113 ? . 2_548
C(15) H(15) 3.373 ? . 1_556
C(15) H(16) 3.267 ? . 1_556
C(16) H(3) 3.325 ? . 2_547
C(16) H(18) 3.442 ? . 2_657
C(16) H(19) 3.458 ? . 2_657
C(17) H(5) 3.581 ? . 2_647
C(17) H(19) 3.091 ? . 2_657
C(18) H(19) 3.155 ? . 2_657
C(19) H(18) 3.386 ? . 2_657
C(19) H(19) 3.576 ? . 2_657
C(20) H(6) 3.389 ? . 2_648
C(20) H(10) 3.521 ? . 2_647
C(20) H(15) 3.408 ? . 2_647
C(20) H(17) 3.479 ? . 1_556
C(20) H(18) 2.963 ? . 2_657
C(21) H(3) 3.194 ? . 2_547
C(21) H(10) 3.434 ? . 2_647
C(21) H(16) 3.225 ? . 1_556
C(21) H(17) 3.470 ? . 1_556
C(21) H(18) 2.994 ? . 2_657
C(23) H(7) 3.565 ? . 2_547
C(23) H(13) 3.292 ? . 2_657
C(24) H(2) 3.527 ? . 2_546
C(24) H(5) 3.480 ? . 2_647
C(24) H(7) 3.514 ? . 2_547
C(24) H(8) 3.492 ? . 2_547
C(24) H(14) 3.243 ? . 1_554
C(25) H(2) 3.295 ? . 2_546
C(25) H(5) 2.999 ? . 2_647
C(25) H(6) 3.565 ? . 1_544
C(25) H(8) 3.207 ? . 2_547
C(25) H(13) 3.496 ? . 1_554
C(25) H(14) 3.376 ? . 1_554
C(26) H(5) 2.935 ? . 2_647
C(26) H(6) 3.385 ? . 1_544
C(26) H(8) 3.153 ? . 2_547
C(27) H(5) 3.376 ? . 2_647
C(27) H(8) 3.392 ? . 2_547
H(1) C(12) 2.946 ? . 2_547
H(1) C(13) 3.328 ? . 1_554
H(1) C(13) 2.823 ? . 2_547
H(1) C(14) 3.006 ? . 1_554
H(1) C(14) 3.454 ? . 2_547
H(1) H(6) 3.077 ? . 2_547
H(1) H(7) 3.361 ? . 1_554
H(1) H(7) 2.869 ? . 2_547
H(1) H(8) 2.796 ? . 1_554
H(2) C(12) 3.503 ? . 2_547
H(2) C(13) 3.536 ? . 1_554
H(2) C(14) 3.480 ? . 1_554
H(2) C(24) 3.527 ? . 2_556
H(2) C(25) 3.295 ? . 2_556
H(2) H(6) 3.165 ? . 2_547
H(2) H(7) 3.011 ? . 1_554
H(2) H(8) 2.895 ? . 1_554
H(2) H(11) 3.458 ? . 1_455
H(2) H(14) 3.127 ? . 2_557
H(2) H(16) 3.393 ? . 2_556
H(2) H(17) 2.937 ? . 2_556
H(3) N(1) 3.477 ? . 2_557
H(3) C(1) 2.954 ? . 2_557
H(3) C(2) 2.759 ? . 2_557
H(3) C(3) 3.079 ? . 2_557
H(3) C(4) 3.462 ? . 2_557
H(3) C(9) 3.431 ? . 2_557
H(3) C(16) 3.325 ? . 2_557
H(3) C(21) 3.194 ? . 2_557
H(3) H(9) 3.552 ? . 2_557
H(3) H(11) 3.244 ? . 1_455
H(3) H(14) 2.587 ? . 2_557
H(3) H(19) 3.100 ? . 2_557
H(4) C(3) 3.430 ? . 2_557
H(4) C(4) 3.296 ? . 2_557
H(4) C(5) 3.531 ? . 2_557
H(4) H(11) 3.213 ? . 2_657
H(4) H(19) 3.518 ? . 2_557
H(5) C(17) 3.581 ? . 2_657
H(5) C(24) 3.480 ? . 2_657
H(5) C(25) 2.999 ? . 2_657
H(5) C(26) 2.935 ? . 2_657
H(5) C(27) 3.376 ? . 2_657
H(5) H(10) 3.190 ? . 2_657
H(5) H(11) 3.467 ? . 2_657
H(5) H(17) 3.275 ? . 2_657
H(5) H(18) 3.151 ? . 2_657
H(6) C(14) 3.539 ? . 2_558
H(6) C(20) 3.389 ? . 2_658
H(6) C(25) 3.565 ? . 1_566
H(6) C(26) 3.385 ? . 1_566
H(6) H(1) 3.077 ? . 2_557
H(6) H(2) 3.165 ? . 2_557
H(6) H(8) 2.713 ? . 2_558
H(6) H(12) 3.416 ? . 2_658
H(6) H(13) 2.899 ? . 2_658
H(6) H(17) 3.320 ? . 1_566
H(6) H(18) 3.010 ? . 1_566
H(7) C(5) 3.419 ? . 1_556
H(7) C(6) 3.221 ? . 1_556
H(7) C(14) 3.331 ? . 2_558
H(7) C(15) 3.113 ? . 2_558
H(7) C(23) 3.565 ? . 2_557
H(7) C(24) 3.514 ? . 2_557
H(7) H(1) 3.361 ? . 1_556
H(7) H(1) 2.869 ? . 2_557
H(7) H(2) 3.011 ? . 1_556
H(7) H(8) 3.050 ? . 2_558
H(7) H(9) 2.632 ? . 2_558
H(7) H(12) 3.122 ? . 2_658
H(7) H(16) 3.596 ? . 2_557
H(8) C(5) 3.375 ? . 1_556
H(8) C(6) 3.431 ? . 1_556
H(8) C(12) 3.341 ? . 2_548
H(8) C(13) 3.507 ? . 2_548
H(8) C(24) 3.492 ? . 2_557
H(8) C(25) 3.207 ? . 2_557
H(8) C(26) 3.153 ? . 2_557
H(8) C(27) 3.392 ? . 2_557
H(8) H(1) 2.796 ? . 1_556
H(8) H(2) 2.895 ? . 1_556
H(8) H(6) 2.713 ? . 2_548
H(8) H(7) 3.050 ? . 2_548
H(8) H(17) 3.554 ? . 2_557
H(8) H(18) 3.496 ? . 2_557
H(9) C(13) 3.526 ? . 2_548
H(9) H(3) 3.552 ? . 2_547
H(9) H(7) 2.632 ? . 2_548
H(9) H(12) 3.112 ? . 1_455
H(9) H(16) 3.384 ? . 1_556
H(10) C(20) 3.521 ? . 2_657
H(10) C(21) 3.434 ? . 2_657
H(10) H(5) 3.190 ? . 2_647
H(10) H(13) 3.487 ? . 2_657
H(10) H(14) 3.329 ? . 2_657
H(10) H(19) 3.349 ? . 2_657
H(11) C(5) 3.585 ? . 1_655
H(11) C(6) 3.135 ? . 1_655
H(11) C(7) 2.978 ? . 1_655
H(11) C(8) 3.264 ? . 1_655
H(11) C(8) 3.330 ? . 2_647
H(11) C(9) 3.515 ? . 2_647
H(11) H(2) 3.458 ? . 1_655
H(11) H(3) 3.244 ? . 1_655
H(11) H(4) 3.213 ? . 2_647
H(11) H(5) 3.467 ? . 2_647
H(11) H(19) 3.431 ? . 2_657
H(12) C(3) 3.574 ? . 2_647
H(12) C(4) 2.897 ? . 2_647
H(12) C(5) 3.126 ? . 2_647
H(12) C(6) 3.287 ? . 2_647
H(12) C(7) 3.262 ? . 2_647
H(12) C(8) 3.101 ? . 2_647
H(12) C(9) 2.915 ? . 2_647
H(12) C(13) 3.539 ? . 2_648
H(12) H(6) 3.416 ? . 2_648
H(12) H(7) 3.122 ? . 2_648
H(12) H(9) 3.112 ? . 1_655
H(12) H(15) 3.571 ? . 2_647
H(13) C(12) 3.146 ? . 2_648
H(13) C(23) 3.292 ? . 2_647
H(13) C(25) 3.496 ? . 1_556
H(13) H(6) 2.899 ? . 2_648
H(13) H(10) 3.487 ? . 2_647
H(13) H(15) 2.633 ? . 2_647
H(13) H(16) 3.571 ? . 1_556
H(13) H(17) 2.843 ? . 1_556
H(13) H(18) 3.211 ? . 2_657
H(14) C(7) 3.362 ? . 2_547
H(14) C(24) 3.243 ? . 1_556
H(14) C(25) 3.376 ? . 1_556
H(14) H(2) 3.127 ? . 2_547
H(14) H(3) 2.587 ? . 2_547
H(14) H(10) 3.329 ? . 2_647
H(14) H(16) 2.546 ? . 1_556
H(14) H(17) 2.825 ? . 1_556
H(14) H(18) 3.268 ? . 2_657
H(15) C(10) 3.437 ? . 1_554
H(15) C(11) 3.416 ? . 1_554
H(15) C(12) 3.361 ? . 1_554
H(15) C(13) 3.309 ? . 1_554
H(15) C(14) 3.315 ? . 1_554
H(15) C(15) 3.373 ? . 1_554
H(15) C(20) 3.408 ? . 2_657
H(15) H(12) 3.571 ? . 2_657
H(15) H(13) 2.633 ? . 2_657
H(16) N(1) 2.831 ? . 1_554
H(16) C(10) 2.963 ? . 1_554
H(16) C(11) 3.566 ? . 1_554
H(16) C(15) 3.267 ? . 1_554
H(16) C(21) 3.225 ? . 1_554
H(16) H(2) 3.393 ? . 2_546
H(16) H(7) 3.596 ? . 2_547
H(16) H(9) 3.384 ? . 1_554
H(16) H(13) 3.571 ? . 1_554
H(16) H(14) 2.546 ? . 1_554
H(16) H(18) 3.143 ? . 2_656
H(17) C(20) 3.479 ? . 1_554
H(17) C(21) 3.470 ? . 1_554
H(17) H(2) 2.937 ? . 2_546
H(17) H(5) 3.275 ? . 2_647
H(17) H(6) 3.320 ? . 1_544
H(17) H(8) 3.554 ? . 2_547
H(17) H(13) 2.843 ? . 1_554
H(17) H(14) 2.825 ? . 1_554
H(18) N(1) 3.155 ? . 2_647
H(18) C(16) 3.442 ? . 2_647
H(18) C(19) 3.386 ? . 2_647
H(18) C(20) 2.963 ? . 2_647
H(18) C(21) 2.994 ? . 2_647
H(18) H(5) 3.151 ? . 2_647
H(18) H(6) 3.010 ? . 1_544
H(18) H(8) 3.496 ? . 2_547
H(18) H(13) 3.211 ? . 2_647
H(18) H(14) 3.268 ? . 2_647
H(18) H(16) 3.143 ? . 2_646
H(19) C(16) 3.458 ? . 2_647
H(19) C(17) 3.091 ? . 2_647
H(19) C(18) 3.155 ? . 2_647
H(19) C(19) 3.576 ? . 2_647
H(19) H(3) 3.100 ? . 2_547
H(19) H(4) 3.518 ? . 2_547
H(19) H(10) 3.349 ? . 2_647
H(19) H(11) 3.431 ? . 2_647

loop_
_geom_torsion_atom_site_label_1
_geom_torsion_atom_site_label_2
_geom_torsion_atom_site_label_3
_geom_torsion_atom_site_label_4
_geom_torsion
_geom_torsion_publ_flag
_geom_torsion_site_symmetry_1
_geom_torsion_site_symmetry_2
_geom_torsion_site_symmetry_3
_geom_torsion_site_symmetry_4
C(1) N(1) C(10) C(11) -126.4(2) ? . . . .
C(1) N(1) C(10) C(15) 60.4(3) ? . . . .
C(10) N(1) C(1) C(2) -176.00(19) ? . . . .
C(10) N(1) C(1) C(9) 6.1(3) ? . . . .
N(1) C(1) C(2) C(3) -179.99(17) ? . . . .
N(1) C(1) C(2) C(16) -3.2(2) ? . . . .
N(1) C(1) C(9) C(4) -179.96(17) ? . . . .
N(1) C(1) C(9) C(8) 3.7(3) ? . . . .
C(2) C(1) C(9) C(4) 1.9(2) ? . . . .
C(2) C(1) C(9) C(8) -174.4(2) ? . . . .
C(9) C(1) C(2) C(3) -1.6(2) ? . . . .
C(9) C(1) C(2) C(16) 175.22(17) ? . . . .
C(1) C(2) C(3) C(4) 0.7(2) ? . . . .
C(1) C(2) C(3) C(22) -178.41(17) ? . . . .
C(1) C(2) C(16) C(17) -124.9(2) ? . . . .
C(1) C(2) C(16) C(21) 52.9(2) ? . . . .
C(3) C(2) C(16) C(17) 51.3(3) ? . . . .
C(3) C(2) C(16) C(21) -130.9(2) ? . . . .
C(16) C(2) C(3) C(4) -175.87(18) ? . . . .
C(16) C(2) C(3) C(22) 5.1(3) ? . . . .
C(2) C(3) C(4) C(5) 178.9(2) ? . . . .
C(2) C(3) C(4) C(9) 0.6(2) ? . . . .
C(2) C(3) C(22) C(23) -131.8(2) ? . . . .
C(2) C(3) C(22) C(27) 48.2(2) ? . . . .
C(4) C(3) C(22) C(23) 49.2(2) ? . . . .
C(4) C(3) C(22) C(27) -130.72(19) ? . . . .
C(22) C(3) C(4) C(5) -2.0(3) ? . . . .
C(22) C(3) C(4) C(9) 179.73(17) ? . . . .
C(3) C(4) C(5) C(6) -175.5(2) ? . . . .
C(3) C(4) C(9) C(1) -1.6(2) ? . . . .
C(3) C(4) C(9) C(8) 175.28(18) ? . . . .
C(5) C(4) C(9) C(1) 179.94(15) ? . . . .
C(5) C(4) C(9) C(8) -3.2(3) ? . . . .
C(9) C(4) C(5) C(6) 2.6(3) ? . . . .
C(4) C(5) C(6) C(7) -0.1(3) ? . . . .
C(5) C(6) C(7) C(8) -1.8(3) ? . . . .
C(6) C(7) C(8) C(9) 1.3(3) ? . . . .
C(7) C(8) C(9) C(1) 177.1(2) ? . . . .
C(7) C(8) C(9) C(4) 1.2(3) ? . . . .
N(1) C(10) C(11) C(12) -174.6(2) ? . . . .
N(1) C(10) C(15) C(14) 174.3(2) ? . . . .
C(11) C(10) C(15) C(14) 1.2(3) ? . . . .
C(15) C(10) C(11) C(12) -1.2(3) ? . . . .
C(10) C(11) C(12) C(13) 0.9(3) ? . . . .
C(11) C(12) C(13) C(14) -0.5(3) ? . . . .
C(12) C(13) C(14) C(15) 0.4(3) ? . . . .
C(13) C(14) C(15) C(10) -0.8(3) ? . . . .
C(2) C(16) C(17) C(18) 175.9(2) ? . . . .
C(2) C(16) C(21) C(20) -175.9(2) ? . . . .
C(17) C(16) C(21) C(20) 1.9(3) ? . . . .
C(21) C(16) C(17) C(18) -1.9(3) ? . . . .
C(16) C(17) C(18) C(19) 0.4(3) ? . . . .
C(17) C(18) C(19) C(20) 1.1(4) ? . . . .
C(18) C(19) C(20) C(21) -1.2(4) ? . . . .
C(19) C(20) C(21) C(16) -0.4(3) ? . . . .
C(3) C(22) C(23) C(24) 179.39(18) ? . . . .
C(3) C(22) C(27) C(26) -179.90(18) ? . . . .
C(23) C(22) C(27) C(26) 0.2(2) ? . . . .
C(27) C(22) C(23) C(24) -0.7(2) ? . . . .
C(22) C(23) C(24) C(25) 0.9(3) ? . . . .
C(23) C(24) C(25) C(26) -0.7(3) ? . . . .
C(24) C(25) C(26) C(27) 0.2(3) ? . . . .
C(25) C(26) C(27) C(22) 0.1(2) ? . . . .

loop_
_cod_related_entry_id
_cod_related_entry_database
_cod_related_entry_code
1 ChemSpider 30653141
